data_7030982
loop_
_publ_author_name
'Imran, Muhammad'
'Mix, Andreas'
'Neumann, Beate'
'Stammler, Hans-Georg'
'Monkowius, Uwe'
'Bleckenwegner, Petra'
'Mitzel, Norbert W.'

_publ_section_title
;
 Synthesis, structural and photo-physical studies of bismuth(iii)
 complexes with Janus scorpionate and co-ligands.
;
_journal_issue 28
_journal_name_full 'Dalton transactions (Cambridge, England : 2003)'
_journal_page_first 10956
_journal_page_last 10968
_journal_paper_doi 10.1039/c4dt00668b
_journal_volume 43
_journal_year 2014
_chemical_formula_moiety 'C24.55 H32.32 B2 Bi I2 N14.77 Na O S12, 0.77(H2 O), 0.23(O1), 0.23(C2 H3 N1)'
_chemical_formula_sum 'C25 H35 B2 Bi I2 N15 Na O2 S12'
_chemical_formula_weight 1469.79
_chemical_name_systematic
;
 ?
;
_space_group_crystal_system monoclinic
_space_group_IT_number 15
_space_group_name_Hall '-C 2yc'
_space_group_name_H-M_alt 'C 1 2/c 1'
_symmetry_space_group_name_Hall '-C 2yc'
_symmetry_space_group_name_H-M 'C 1 2/c 1'
_atom_sites_solution_hydrogens mixed
_atom_sites_solution_primary direct
_audit_creation_date 2013-10-25
_audit_creation_method
;
  Olex2 1.2-ac2
  (compiled 2012.03.27 svn.r2268, GUI svn.r4156)
;
_cell_angle_alpha 90
_cell_angle_beta 107.7276(11)
_cell_angle_gamma 90
_cell_formula_units_Z 4
_cell_length_a 14.92021(15)
_cell_length_b 17.08670(14)
_cell_length_c 20.8514(2)
_cell_measurement_reflns_used 67481
_cell_measurement_temperature 100.02(10)
_cell_measurement_theta_max 31.9860
_cell_measurement_theta_min 3.1470
_cell_volume 5063.38(9)
_computing_cell_refinement
;
CrysAlisPro, Agilent Technologies,
Version 1.171.36.28 (release 01-02-2013 CrysAlis171 .NET)
(compiled Feb  1 2013,16:14:44)
;
_computing_data_collection
;
CrysAlisPro, Agilent Technologies,
Version 1.171.36.28 (release 01-02-2013 CrysAlis171 .NET)
(compiled Feb  1 2013,16:14:44)
;
_computing_data_reduction
;
CrysAlisPro, Agilent Technologies,
Version 1.171.36.28 (release 01-02-2013 CrysAlis171 .NET)
(compiled Feb  1 2013,16:14:44)
;
_computing_molecular_graphics
;
O. V. Dolomanov, L. J. Bourhis, R. J. Gildea, J. A. K. Howard and H. Puschmann,
OLEX2: a complete structure solution, refinement and analysis program.
J. Appl. Cryst. (2009). 42, 339-341.
;
_computing_publication_material
;
O. V. Dolomanov, L. J. Bourhis, R. J. Gildea, J. A. K. Howard and H. Puschmann,
OLEX2: a complete structure solution, refinement and analysis program.
J. Appl. Cryst. (2009). 42, 339-341.
;
_computing_structure_refinement
;
SHELXL, G.M. Sheldrick, Acta Cryst.
(2008). A64, 112-122
;
_computing_structure_solution
;
SHELXS, G.M. Sheldrick, Acta Cryst.
(2008). A64, 112-122
;
_diffrn_ambient_temperature 100.02(10)
_diffrn_detector_area_resol_mean 8.0951
_diffrn_measured_fraction_theta_full 0.9991
_diffrn_measured_fraction_theta_max 0.9991
_diffrn_measurement_details
;
  1 omega  -42.00   84.00   1.0000   15.0000
omega____ theta____ kappa____ phi______ frames
    -       25.0421    0.0000 -120.0000 126

  2 omega  -40.00   47.00   1.0000   15.0000
omega____ theta____ kappa____ phi______ frames
    -       25.0421  -38.0000 -180.0000 87

  3 omega   -4.00   94.00   1.0000   15.0000
omega____ theta____ kappa____ phi______ frames
    -       25.0421   77.0000   30.0000 98

  4 omega  -13.00   66.00   1.0000   15.0000
omega____ theta____ kappa____ phi______ frames
    -       25.0421  -99.0000   60.0000 79

  5 omega   -4.00   92.00   1.0000   15.0000
omega____ theta____ kappa____ phi______ frames
    -       25.0421   77.0000 -150.0000 96

  6 omega    8.00   66.00   1.0000   15.0000
omega____ theta____ kappa____ phi______ frames
    -       25.0421  -99.0000  -60.0000 58

  7 omega    7.00   55.00   1.0000   15.0000
omega____ theta____ kappa____ phi______ frames
    -       25.0421   57.0000  -30.0000 48

  8 omega    7.00   55.00   1.0000   15.0000
omega____ theta____ kappa____ phi______ frames
    -       25.0421   57.0000  150.0000 48

  9 omega    5.00   66.00   1.0000   15.0000
omega____ theta____ kappa____ phi______ frames
    -       25.0421  -99.0000 -180.0000 61

 10 omega  -32.00   86.00   1.0000   15.0000
omega____ theta____ kappa____ phi______ frames
    -       25.0421    0.0000   30.0000 118

 11 omega    7.00   93.00   1.0000   15.0000
omega____ theta____ kappa____ phi______ frames
    -       25.0421   57.0000  -90.0000 86

 12 omega    7.00   93.00   1.0000   15.0000
omega____ theta____ kappa____ phi______ frames
    -       25.0421   57.0000   60.0000 86

 13 omega   34.00  100.00   1.0000   15.0000
omega____ theta____ kappa____ phi______ frames
    -       25.0421 -178.0000   60.0000 66

 14 omega   -4.00   94.00   1.0000   15.0000
omega____ theta____ kappa____ phi______ frames
    -       25.0421   77.0000  150.0000 98

 15 omega  -20.00   66.00   1.0000   15.0000
omega____ theta____ kappa____ phi______ frames
    -       25.0421  -99.0000  -90.0000 86

 16 omega   35.00   99.00   1.0000   15.0000
omega____ theta____ kappa____ phi______ frames
    -       25.0421  178.0000  150.0000 64

 17 omega    7.00   93.00   1.0000   15.0000
omega____ theta____ kappa____ phi______ frames
    -       25.0421   57.0000    0.0000 86

 18 omega  -43.00   44.00   1.0000   15.0000
omega____ theta____ kappa____ phi______ frames
    -       25.0421  -57.0000  120.0000 87

 19 omega  -46.00   47.00   1.0000   15.0000
omega____ theta____ kappa____ phi______ frames
    -      -23.5000   38.0000   60.0000 93

 20 omega   -4.00   94.00   1.0000   15.0000
omega____ theta____ kappa____ phi______ frames
    -       25.0421   77.0000   60.0000 98

 21 omega   -4.00   94.00   1.0000   15.0000
omega____ theta____ kappa____ phi______ frames
    -       25.0421   77.0000  -90.0000 98

 22 omega  -20.00   66.00   1.0000   15.0000
omega____ theta____ kappa____ phi______ frames
    -       25.0421  -99.0000    0.0000 86

 23 omega    3.00   96.00   1.0000   15.0000
omega____ theta____ kappa____ phi______ frames
    -       25.0421   38.0000 -120.0000 93

 24 omega  -20.00   66.00   1.0000   15.0000
omega____ theta____ kappa____ phi______ frames
    -       25.0421  -99.0000 -150.0000 86

 25 omega  -20.00   66.00   1.0000   15.0000
omega____ theta____ kappa____ phi______ frames
    -       25.0421  -99.0000  -60.0000 86

 26 omega  -20.00   66.00   1.0000   15.0000
omega____ theta____ kappa____ phi______ frames
    -       25.0421  -99.0000  150.0000 86

 27 omega  -92.00  -35.00   1.0000   15.0000
omega____ theta____ kappa____ phi______ frames
    -      -23.5000  -57.0000   90.0000 57
;
_diffrn_measurement_device_type 'SuperNova, Single source at offset, Eos'
_diffrn_measurement_method '\w scans'
_diffrn_orient_matrix_UB_11 0.0464486000
_diffrn_orient_matrix_UB_12 -0.0139105000
_diffrn_orient_matrix_UB_13 0.0051268000
_diffrn_orient_matrix_UB_21 0.0117721000
_diffrn_orient_matrix_UB_22 0.0355521000
_diffrn_orient_matrix_UB_23 -0.0130633000
_diffrn_orient_matrix_UB_31 0.0139392500
_diffrn_orient_matrix_UB_32 0.0163145500
_diffrn_orient_matrix_UB_33 0.0328365000
_diffrn_radiation_monochromator mirror
_diffrn_radiation_type 'Mo K\a'
_diffrn_radiation_wavelength 0.7107
_diffrn_reflns_av_R_equivalents 0.0344
_diffrn_reflns_av_unetI/netI 0.0115
_diffrn_reflns_Laue_measured_fraction_full 0.998
_diffrn_reflns_Laue_measured_fraction_max 0.999
_diffrn_reflns_limit_h_max 20
_diffrn_reflns_limit_h_min -20
_diffrn_reflns_limit_k_max 24
_diffrn_reflns_limit_k_min -24
_diffrn_reflns_limit_l_max 29
_diffrn_reflns_limit_l_min -29
_diffrn_reflns_number 136600
_diffrn_reflns_point_group_measured_fraction_full 0.998
_diffrn_reflns_point_group_measured_fraction_max 0.999
_diffrn_reflns_theta_full 26.000
_diffrn_reflns_theta_max 30.030
_diffrn_reflns_theta_min 2.595
_diffrn_source 'SuperNova (Mo) X-ray Source'
_exptl_absorpt_coefficient_mu 5.249
_exptl_absorpt_correction_T_max 1.171
_exptl_absorpt_correction_T_min 0.968
_exptl_absorpt_correction_type gaussian
_exptl_absorpt_process_details
;
CrysAlisPro, Agilent Technologies,
Version 1.171.36.28 (release 01-02-2013 CrysAlis171 .NET)
(compiled Feb  1 2013,16:14:44)
Numerical absorption correction based on gaussian integration over
            a multifaceted crystal model
;
_exptl_crystal_colour red
_exptl_crystal_colour_lustre clear
_exptl_crystal_colour_primary red
_exptl_crystal_density_diffrn 1.928
_exptl_crystal_density_meas ?
_exptl_crystal_description plate
_exptl_crystal_F_000 2832
_exptl_crystal_size_max 0.1666
_exptl_crystal_size_mid 0.1059
_exptl_crystal_size_min 0.0886
_refine_diff_density_max 0.983
_refine_diff_density_min -0.551
_refine_diff_density_rms 0.088
_refine_ls_extinction_method none
_refine_ls_goodness_of_fit_ref 1.211
_refine_ls_hydrogen_treatment mixed
_refine_ls_matrix_type full
_refine_ls_number_parameters 373
_refine_ls_number_reflns 7384
_refine_ls_number_restraints 5
_refine_ls_restrained_S_all 1.211
_refine_ls_R_factor_all 0.0230
_refine_ls_R_factor_gt 0.0210
_refine_ls_shift/su_max 0.049
_refine_ls_shift/su_mean 0.000
_refine_ls_structure_factor_coef Fsqd
_refine_ls_weighting_details
;
 w=1/[\s^2^(Fo^2^)+(0.0181P)^2^+12.8366P]
 where P=(Fo^2^+2Fc^2^)/3
;
_refine_ls_weighting_scheme calc
_refine_ls_wR_factor_gt 0.0489
_refine_ls_wR_factor_ref 0.0494
_reflns_Friedel_coverage 0.000
_reflns_number_gt 7028
_reflns_number_total 7384
_reflns_threshold_expression 'I > 2\s(I)'
_cod_data_source_file c4dt00668b4.cif
_cod_data_source_block compound4a
_cod_depositor_comments
;Adding full bibliography for 7030979--7030984.cif.

The following automatic conversions were performed:

'_exptl_crystal_density_meas' value 'not measured' was changed to '?'
- the value is perceived as not measured.

Automatic conversion script
Id: cif_fix_values 3008 2015-01-20 13:52:24Z robertas 
;
_cod_original_cell_volume 5063.37(9)
_cod_database_code 7030982
_chemical_oxdiff_formula ' C18H20B2BiI2N12S12'
_chemical_oxdiff_usercomment 'Vers.Nr. 288'
_reflns_odcompleteness_completeness 99.91
_reflns_odcompleteness_iscentric 1
_reflns_odcompleteness_theta 30.01
_olex2_refinement_description
;
1. Others
 Fixed Sof: Na1(0.5) O1(0.5) H1(0.5) N8(0.5) C12(0.5) C13(0.5) H13A(0.5)
 H13B(0.5) H13C(0.5) C14(0.5) H14A(0.5) H14B(0.5) H14C(0.5)
 Fixed Uiso: H1(0.054) H2AA(0.041) H2AB(0.041) H11A(0.067) H11B(0.067)
 H11C(0.067) H13A(0.053) H13B(0.053) H13C(0.053) H14A(0.059) H14B(0.059)
 H14C(0.059) H16A(0.052) H16B(0.052) H16C(0.052)
 Fixed X: Bi1(0.75) H1(0.6713) H11A(0.5312) H11B(0.6137) H11C(0.6355)
 H13A(0.8635) H13B(0.8545) H13C(0.9517) H14A(0.5478) H14B(0.577) H14C(0.6435)
 H16A(0.532) H16B(0.4889) H16C(0.4309)
 Fixed Y: Bi1(0.75) H1(0.2781) H11A(0.2532) H11B(0.1898) H11C(0.2748)
 H13A(0.078) H13B(0.0983) H13C(0.1135) H14A(0.3325) H14B(0.4123) H14C(0.3758)
 H16A(0.0324) H16B(0.0173) H16C(0.0671)
 Fixed Z: Bi1(0.5) H1(0.5026) H11A(0.1586) H11B(0.1821) H11C(0.1582)
 H13A(0.4446) H13B(0.5173) H13C(0.5017) H14A(0.5238) H14B(0.4953) H14C(0.564)
 H16A(0.2969) H16B(0.2177) H16C(0.2567)
;
_shelx_space_group_comment
;
The symmetry employed for this shelxl refinement is uniquely defined
by the following loop, which should always be used as a source of
symmetry information in preference to the above space-group names.
They are only intended as comments.
;
_shelxl_version_number 2013-2

loop_
_space_group_symop_operation_xyz
'x, y, z'
'-x, y, -z+1/2'
'x+1/2, y+1/2, z'
'-x+1/2, y+1/2, -z+1/2'
'-x, -y, -z'
'x, -y, z-1/2'
'-x+1/2, -y+1/2, -z'
'x+1/2, -y+1/2, z-1/2'

loop_
_atom_site_label
_atom_site_type_symbol
_atom_site_fract_x
_atom_site_fract_y
_atom_site_fract_z
_atom_site_U_iso_or_equiv
_atom_site_adp_type
_atom_site_occupancy
_atom_site_site_symmetry_order
_atom_site_calc_flag
_atom_site_refinement_flags_posn
_atom_site_refinement_flags_adp
_atom_site_refinement_flags_occupancy
_atom_site_disorder_assembly
_atom_site_disorder_group
Bi1 Bi 0.7500 0.7500 0.5000 0.01715(3) Uani 1 2 d S . P . .
I1 I 0.67027(2) 0.60243(2) 0.53877(2) 0.02028(4) Uani 1 1 d . . . . .
S1 S 0.66897(4) 0.72338(3) 0.36088(3) 0.02028(10) Uani 1 1 d . . . . .
S2 S 0.51342(4) 0.60674(3) 0.34102(3) 0.02001(10) Uani 1 1 d . . . . .
S3 S 0.91902(4) 0.67999(4) 0.48955(3) 0.02334(11) Uani 1 1 d . . . . .
S4 S 0.93363(4) 0.53866(4) 0.57584(3) 0.02651(12) Uani 1 1 d . . . . .
S5 S 0.81734(6) 0.42193(5) 0.22653(3) 0.03637(16) Uani 1 1 d . . . . .
S6 S 0.73235(6) 0.58300(4) 0.21927(3) 0.03307(14) Uani 1 1 d . . . . .
Na1 Na 0.72518(15) 0.36287(11) 0.40642(10) 0.0244(4) Uani 0.5 1 d . . P A -1
O1 O 0.6505(3) 0.3197(2) 0.4819(2) 0.0360(9) Uani 0.5 1 d . . P A -1
H1 H 0.6713 0.2781 0.5026 0.054 Uiso 0.5 1 calc R U P A -1
O2A O 0.7651(4) 0.3016(3) 0.4341(2) 0.0272(10) Uani 0.386(2) 1 d D . P B 2
H2AA H 0.794(6) 0.343(3) 0.434(5) 0.041 Uiso 0.386(2) 1 d D U P B 2
H2AB H 0.710(2) 0.300(6) 0.413(5) 0.041 Uiso 0.386(2) 1 d D U P B 2
O2B O 0.693(2) 0.2898(17) 0.3665(15) 0.066(7) Uiso 0.114(2) 1 d . . P C -3
N1 N 0.68180(13) 0.56317(11) 0.36623(9) 0.0170(3) Uani 1 1 d . . . . .
N2 N 0.63133(14) 0.49472(11) 0.35913(9) 0.0185(4) Uani 1 1 d . . . . .
N3 N 0.83942(13) 0.53509(11) 0.45318(9) 0.0174(3) Uani 1 1 d . . . . .
N4 N 0.82538(14) 0.46251(11) 0.47802(10) 0.0203(4) Uani 1 1 d . . . . .
N5 N 0.80618(13) 0.49275(11) 0.32973(9) 0.0179(3) Uani 1 1 d . . . . .
N6 N 0.84681(14) 0.42154(12) 0.35320(10) 0.0217(4) Uani 1 1 d . . . . .
N7 N 0.6370(3) 0.2966(3) 0.3028(2) 0.0721(13) Uani 0.886(2) 1 d . . P A -1
N8 N 0.8263(4) 0.2519(3) 0.4417(3) 0.0391(12) Uani 0.5 1 d . . P A -1
N9 N 0.561(3) 0.169(2) 0.2225(19) 0.079(10) Uiso 0.114(2) 1 d D . P C -3
C1 C 0.63096(15) 0.62909(13) 0.35813(10) 0.0172(4) Uani 1 1 d . . . . .
C2 C 0.54183(16) 0.50804(13) 0.34518(11) 0.0200(4) Uani 1 1 d . . . . .
C3 C 0.47096(19) 0.44430(16) 0.33286(15) 0.0278(5) Uani 1 1 d . . . . .
H3A H 0.432(2) 0.4502(19) 0.3621(16) 0.033(8) Uiso 1 1 d . . . . .
H3B H 0.430(2) 0.448(2) 0.2893(18) 0.036(9) Uiso 1 1 d . . . . .
H3C H 0.503(3) 0.398(2) 0.3391(18) 0.039(9) Uiso 1 1 d . . . . .
C4 C 0.89294(16) 0.58459(14) 0.49914(11) 0.0201(4) Uani 1 1 d . . . . .
C5 C 0.87105(17) 0.45603(15) 0.54155(12) 0.0241(5) Uani 1 1 d . . . . .
C6 C 0.8706(2) 0.38466(19) 0.58236(16) 0.0339(6) Uani 1 1 d . . . . .
H6A H 0.848(3) 0.397(2) 0.6203(19) 0.043(10) Uiso 1 1 d . . . . .
H6B H 0.838(3) 0.346(3) 0.555(2) 0.071(14) Uiso 1 1 d . . . . .
H6C H 0.934(4) 0.367(3) 0.604(3) 0.097(18) Uiso 1 1 d . . . . .
C7 C 0.78401(18) 0.50442(15) 0.26276(12) 0.0239(5) Uani 1 1 d . . . . .
C8 C 0.85814(18) 0.37857(16) 0.30541(12) 0.0269(5) Uani 1 1 d . . . . .
C9 C 0.9020(2) 0.29943(19) 0.31721(16) 0.0388(7) Uani 1 1 d . . . . .
H9A H 0.860(3) 0.261(3) 0.291(3) 0.067(14) Uiso 1 1 d . . . . .
H9B H 0.924(2) 0.288(2) 0.3632(19) 0.037(9) Uiso 1 1 d . . . . .
H9C H 0.956(3) 0.302(3) 0.300(2) 0.059(12) Uiso 1 1 d . . . . .
C10 C 0.6201(2) 0.2733(2) 0.24954(19) 0.0386(8) Uani 0.886(2) 1 d . . P A -1
C11 C 0.5984(3) 0.2456(2) 0.1818(2) 0.0446(9) Uani 0.886(2) 1 d . . P A -1
H11A H 0.5312 0.2532 0.1586 0.067 Uiso 0.886(2) 1 calc R U P C -1
H11B H 0.6137 0.1898 0.1821 0.067 Uiso 0.886(2) 1 calc R U P C -1
H11C H 0.6355 0.2748 0.1582 0.067 Uiso 0.886(2) 1 calc R U P C -1
C12 C 0.8527(4) 0.1914(3) 0.4604(3) 0.0294(11) Uani 0.5 1 d . . P A -1
C13 C 0.8830(8) 0.1143(7) 0.4827(8) 0.035(2) Uani 0.5 1 d . . P A -1
H13A H 0.8635 0.0780 0.4446 0.053 Uiso 0.5 1 calc R U P A -1
H13B H 0.8545 0.0983 0.5173 0.053 Uiso 0.5 1 calc R U P A -1
H13C H 0.9517 0.1135 0.5017 0.053 Uiso 0.5 1 calc R U P A -1
C14 C 0.6007(9) 0.3636(7) 0.5192(8) 0.039(3) Uani 0.5 1 d . . P A -1
H14A H 0.5478 0.3325 0.5238 0.059 Uiso 0.5 1 calc R U P A -1
H14B H 0.5770 0.4123 0.4953 0.059 Uiso 0.5 1 calc R U P A -1
H14C H 0.6435 0.3758 0.5640 0.059 Uiso 0.5 1 calc R U P A -1
C15 C 0.5344(15) 0.1202(12) 0.2419(11) 0.022(4) Uiso 0.114(2) 1 d D . P C -3
C16 C 0.494(3) 0.0550(11) 0.254(2) 0.035(6) Uiso 0.114(2) 1 d D . P C -3
H16A H 0.5320 0.0324 0.2969 0.052 Uiso 0.114(2) 1 calc R U P C -3
H16B H 0.4889 0.0173 0.2177 0.052 Uiso 0.114(2) 1 calc R U P C -3
H16C H 0.4309 0.0671 0.2567 0.052 Uiso 0.114(2) 1 calc R U P C -3
B1 B 0.78981(17) 0.55674(14) 0.37815(12) 0.0171(4) Uani 1 1 d . . . . .
H1A H 0.8152(18) 0.6130(15) 0.3675(13) 0.013(6) Uiso 1 1 d . . . . .

loop_
_atom_site_aniso_label
_atom_site_aniso_U_11
_atom_site_aniso_U_22
_atom_site_aniso_U_33
_atom_site_aniso_U_23
_atom_site_aniso_U_13
_atom_site_aniso_U_12
Bi1 0.02028(6) 0.01503(5) 0.01758(5) -0.00458(4) 0.00793(4) -0.00263(4)
I1 0.02432(7) 0.01913(7) 0.02036(7) -0.00115(5) 0.01120(5) -0.00316(5)
S1 0.0279(3) 0.0136(2) 0.0194(2) -0.00067(19) 0.0074(2) 0.0008(2)
S2 0.0188(2) 0.0206(3) 0.0211(2) -0.0016(2) 0.0068(2) 0.0018(2)
S3 0.0220(3) 0.0224(3) 0.0263(3) -0.0083(2) 0.0085(2) -0.0057(2)
S4 0.0215(3) 0.0353(3) 0.0202(3) -0.0011(2) 0.0024(2) -0.0006(2)
S5 0.0447(4) 0.0436(4) 0.0189(3) -0.0095(3) 0.0068(3) 0.0169(3)
S6 0.0477(4) 0.0307(3) 0.0217(3) 0.0042(2) 0.0118(3) 0.0070(3)
Na1 0.0288(10) 0.0181(9) 0.0270(10) -0.0021(7) 0.0094(8) -0.0024(8)
O1 0.047(2) 0.0252(19) 0.044(2) 0.0041(17) 0.025(2) 0.0006(17)
O2A 0.039(3) 0.0134(19) 0.028(2) 0.0045(17) 0.009(2) -0.0075(19)
N1 0.0207(9) 0.0142(8) 0.0187(8) -0.0045(6) 0.0097(7) -0.0037(7)
N2 0.0224(9) 0.0147(8) 0.0211(9) -0.0025(7) 0.0107(7) -0.0038(7)
N3 0.0182(8) 0.0165(8) 0.0185(8) -0.0027(7) 0.0071(7) -0.0002(7)
N4 0.0233(9) 0.0181(9) 0.0218(9) 0.0003(7) 0.0102(7) 0.0030(7)
N5 0.0176(8) 0.0185(9) 0.0185(8) -0.0029(7) 0.0066(7) -0.0004(7)
N6 0.0209(9) 0.0208(9) 0.0220(9) -0.0055(7) 0.0046(7) 0.0033(7)
N7 0.061(2) 0.090(3) 0.052(2) -0.024(2) -0.0022(18) 0.033(2)
N8 0.039(3) 0.027(2) 0.056(3) 0.003(2) 0.021(2) -0.002(2)
C1 0.0207(10) 0.0175(10) 0.0138(9) -0.0019(7) 0.0057(8) -0.0002(8)
C2 0.0242(11) 0.0189(10) 0.0193(10) -0.0019(8) 0.0101(8) -0.0004(8)
C3 0.0244(12) 0.0247(12) 0.0369(14) -0.0018(10) 0.0133(11) -0.0064(10)
C4 0.0178(10) 0.0230(11) 0.0205(10) -0.0046(8) 0.0071(8) 0.0000(8)
C5 0.0220(11) 0.0266(12) 0.0250(11) 0.0007(9) 0.0090(9) 0.0029(9)
C6 0.0367(15) 0.0350(15) 0.0306(14) 0.0111(12) 0.0109(12) 0.0056(12)
C7 0.0252(11) 0.0279(12) 0.0199(10) -0.0045(9) 0.0088(9) 0.0012(9)
C8 0.0235(11) 0.0305(13) 0.0228(11) -0.0091(10) 0.0014(9) 0.0067(10)
C9 0.0418(16) 0.0358(15) 0.0314(14) -0.0141(12) 0.0002(12) 0.0187(13)
C10 0.0324(16) 0.0386(17) 0.0419(19) -0.0082(15) 0.0069(14) 0.0104(14)
C11 0.048(2) 0.042(2) 0.045(2) -0.0149(15) 0.0158(17) 0.0140(16)
C12 0.031(3) 0.019(2) 0.039(3) 0.002(2) 0.011(2) 0.000(2)
C13 0.021(5) 0.035(5) 0.053(4) 0.008(4) 0.017(4) 0.005(4)
C14 0.023(4) 0.053(8) 0.043(4) -0.004(5) 0.012(3) -0.007(4)
B1 0.0185(11) 0.0155(10) 0.0182(11) -0.0032(8) 0.0072(9) -0.0004(8)

loop_
_atom_type_symbol
_atom_type_description
_atom_type_scat_dispersion_real
_atom_type_scat_dispersion_imag
_atom_type_scat_source
C C 0.0033 0.0016 'International Tables Vol C Tables 4.2.6.8 and 6.1.1.4'
H H 0.0000 0.0000 'International Tables Vol C Tables 4.2.6.8 and 6.1.1.4'
B B 0.0013 0.0007 'International Tables Vol C Tables 4.2.6.8 and 6.1.1.4'
Bi Bi -4.1077 10.2566 'International Tables Vol C Tables 4.2.6.8 and 6.1.1.4'
I I -0.4742 1.8119 'International Tables Vol C Tables 4.2.6.8 and 6.1.1.4'
N N 0.0061 0.0033 'International Tables Vol C Tables 4.2.6.8 and 6.1.1.4'
Na Na 0.0362 0.0249 'International Tables Vol C Tables 4.2.6.8 and 6.1.1.4'
O O 0.0106 0.0060 'International Tables Vol C Tables 4.2.6.8 and 6.1.1.4'
S S 0.1246 0.1234 'International Tables Vol C Tables 4.2.6.8 and 6.1.1.4'

loop_
_exptl_crystal_face_index_h
_exptl_crystal_face_index_k
_exptl_crystal_face_index_l
_exptl_crystal_face_perp_dist
_exptl_oxdiff_crystal_face_indexfrac_h
_exptl_oxdiff_crystal_face_indexfrac_k
_exptl_oxdiff_crystal_face_indexfrac_l
_exptl_oxdiff_crystal_face_x
_exptl_oxdiff_crystal_face_y
_exptl_oxdiff_crystal_face_z
1 -1 -1 0.0649 1.0000 -1.0000 -1.0000 0.0552 -0.0107 -0.0352
-1 1 1 0.0649 -1.0000 1.0000 1.0000 -0.0552 0.0107 0.0352
0 0 1 0.0688 -0.0000 0.0000 1.0000 0.0051 -0.0131 0.0328
0 0 -1 0.0688 0.0000 -0.0000 -1.0000 -0.0051 0.0131 -0.0328
-1 -1 1 0.0443 -1.0000 -1.0000 1.0000 -0.0274 -0.0604 0.0026
1 1 -1 0.0443 1.0000 1.0000 -1.0000 0.0274 0.0604 -0.0026
-10 15 21 0.0305 -10.3587 15.1275 21.2764 -0.5825 0.1379 0.8010
-11 1 -19 0.0512 -10.9118 0.7060 -19.2885 -0.6155 0.1486 -0.7740
8 -14 -23 0.0631 8.2411 -14.3154 -23.1712 0.4631 -0.1092 -0.8795
17 -13 -1 0.0869 17.2657 -12.5605 -0.8146 0.9725 -0.2327 0.0090
-6 -9 27 0.0546 -6.1048 -8.8758 27.3272 -0.0200 -0.7444 0.6674
0 10 26 0.0492 0.0344 9.6653 25.6358 -0.0014 0.0091 1.0000
7 22 1 0.0514 7.0395 22.4159 1.1609 0.0211 0.8646 0.5020
3 -1 -29 0.0448 3.2558 -0.6596 -29.0396 0.0115 0.3942 -0.9189
-8 -22 6 0.0549 -7.8010 -22.2862 5.5655 -0.0238 -0.9569 -0.2896

loop_
_geom_angle_atom_site_label_1
_geom_angle_atom_site_label_2
_geom_angle_atom_site_label_3
_geom_angle
_geom_angle_site_symmetry_1
_geom_angle_site_symmetry_3
I1 Bi1 I1 180.0 7_666 .
S1 Bi1 I1 86.525(12) 7_666 .
S1 Bi1 I1 93.474(12) . .
S1 Bi1 I1 93.476(12) 7_666 7_666
S1 Bi1 I1 86.525(12) . 7_666
S1 Bi1 S1 180.0 . 7_666
S1 Bi1 S3 91.954(17) . 7_666
S1 Bi1 S3 88.046(17) 7_666 7_666
S1 Bi1 S3 88.046(17) . .
S1 Bi1 S3 91.953(17) 7_666 .
S3 Bi1 I1 95.748(13) 7_666 7_666
S3 Bi1 I1 84.253(13) . 7_666
S3 Bi1 I1 95.747(13) . .
S3 Bi1 I1 84.252(13) 7_666 .
S3 Bi1 S3 180.0 . 7_666
C1 S1 Bi1 102.79(7) . .
C1 S2 C2 89.27(11) . .
C4 S3 Bi1 98.82(8) . .
C4 S4 C5 89.70(12) . .
C8 S5 C7 89.91(12) . .
O1 Na1 N2 102.31(13) . .
O1 Na1 N4 97.96(14) . .
O1 Na1 N6 163.51(16) . .
O1 Na1 N7 102.31(19) . .
O1 Na1 N8 85.84(18) . .
N4 Na1 N2 78.07(8) . .
N4 Na1 N6 67.44(8) . .
N6 Na1 N2 82.71(8) . .
N7 Na1 N2 89.07(13) . .
N7 Na1 N4 157.93(17) . .
N7 Na1 N6 93.39(15) . .
N8 Na1 N2 171.55(16) . .
N8 Na1 N4 98.77(16) . .
N8 Na1 N6 88.85(15) . .
N8 Na1 N7 91.38(19) . .
C14 O1 Na1 129.6(5) . .
N2 N1 B1 117.60(17) . .
C1 N1 N2 115.55(18) . .
C1 N1 B1 126.73(18) . .
N1 N2 Na1 117.94(14) . .
C2 N2 Na1 128.13(16) . .
C2 N2 N1 111.57(19) . .
N4 N3 B1 120.58(18) . .
C4 N3 N4 114.95(19) . .
C4 N3 B1 124.35(19) . .
N3 N4 Na1 121.88(15) . .
C5 N4 Na1 126.62(17) . .
C5 N4 N3 111.5(2) . .
N6 N5 B1 121.84(18) . .
C7 N5 N6 116.11(19) . .
C7 N5 B1 122.03(19) . .
N5 N6 Na1 101.71(14) . .
C8 N6 Na1 112.53(18) . .
C8 N6 N5 112.0(2) . .
C10 N7 Na1 158.4(4) . .
C12 N8 Na1 161.6(5) . .
S1 C1 S2 121.62(13) . .
N1 C1 S1 128.40(17) . .
N1 C1 S2 109.96(16) . .
N2 C2 S2 113.63(17) . .
N2 C2 C3 122.7(2) . .
C3 C2 S2 123.66(19) . .
S3 C4 S4 121.22(13) . .
N3 C4 S3 128.81(18) . .
N3 C4 S4 109.95(17) . .
N4 C5 S4 113.81(19) . .
N4 C5 C6 124.2(2) . .
C6 C5 S4 122.0(2) . .
S6 C7 S5 124.07(14) . .
N5 C7 S5 108.49(18) . .
N5 C7 S6 127.43(18) . .
N6 C8 S5 113.47(19) . .
N6 C8 C9 122.9(2) . .
C9 C8 S5 123.6(2) . .
N7 C10 C11 178.8(5) . .
N8 C12 C13 178.2(8) . .
N9 C15 C16 169(4) . .
N3 B1 N1 109.21(17) . .
N5 B1 N1 107.76(17) . .
N5 B1 N3 111.35(18) . .

loop_
_geom_bond_atom_site_label_1
_geom_bond_atom_site_label_2
_geom_bond_distance
_geom_bond_site_symmetry_2
Bi1 I1 3.00203(15) 7_666
Bi1 I1 3.00206(14) .
Bi1 S1 2.8191(6) 7_666
Bi1 S1 2.8191(6) .
Bi1 S3 2.8587(6) .
Bi1 S3 2.8588(6) 7_666
S1 C1 1.703(2) .
S2 C1 1.723(2) .
S2 C2 1.735(2) .
S3 C4 1.702(2) .
S4 C4 1.718(2) .
S4 C5 1.723(3) .
S5 C7 1.742(2) .
S5 C8 1.736(3) .
S6 C7 1.671(3) .
Na1 O1 2.309(4) .
Na1 N2 2.677(3) .
Na1 N4 2.450(3) .
Na1 N6 2.599(3) .
Na1 N7 2.440(4) .
Na1 N8 2.394(6) .
O1 C14 1.440(15) .
N1 N2 1.374(2) .
N1 C1 1.340(3) .
N1 B1 1.558(3) .
N2 C2 1.297(3) .
N3 N4 1.384(3) .
N3 C4 1.344(3) .
N3 B1 1.558(3) .
N4 C5 1.297(3) .
N5 N6 1.381(3) .
N5 C7 1.348(3) .
N5 B1 1.557(3) .
N6 C8 1.290(3) .
N7 C10 1.133(5) .
N8 C12 1.133(7) .
N9 C15 1.06(3) .
C2 C3 1.485(3) .
C5 C6 1.488(4) .
C8 C9 1.490(4) .
C10 C11 1.431(5) .
C12 C13 1.424(12) .
C15 C16 1.33(3) .

loop_
_geom_torsion_atom_site_label_1
_geom_torsion_atom_site_label_2
_geom_torsion_atom_site_label_3
_geom_torsion_atom_site_label_4
_geom_torsion
Bi1 S1 C1 S2 105.61(12)
Bi1 S1 C1 N1 -76.3(2)
Bi1 S3 C4 S4 -97.52(13)
Bi1 S3 C4 N3 80.7(2)
Na1 N2 C2 S2 161.02(11)
Na1 N2 C2 C3 -20.0(3)
Na1 N4 C5 S4 -179.36(12)
Na1 N4 C5 C6 0.5(4)
Na1 N6 C8 S5 112.73(18)
Na1 N6 C8 C9 -67.2(3)
N1 N2 C2 S2 -0.9(2)
N1 N2 C2 C3 178.1(2)
N2 N1 C1 S1 -177.95(16)
N2 N1 C1 S2 0.3(2)
N2 N1 B1 N3 -78.3(2)
N2 N1 B1 N5 42.8(2)
N3 N4 C5 S4 0.6(2)
N3 N4 C5 C6 -179.5(2)
N4 N3 C4 S3 -174.96(17)
N4 N3 C4 S4 3.4(2)
N4 N3 B1 N1 67.5(2)
N4 N3 B1 N5 -51.4(3)
N5 N6 C8 S5 -1.1(3)
N5 N6 C8 C9 178.9(3)
N6 N5 C7 S5 -0.9(3)
N6 N5 C7 S6 178.53(18)
N6 N5 B1 N1 -110.2(2)
N6 N5 B1 N3 9.6(3)
C1 S2 C2 N2 0.91(18)
C1 S2 C2 C3 -178.1(2)
C1 N1 N2 Na1 -163.56(15)
C1 N1 N2 C2 0.4(3)
C1 N1 B1 N3 105.9(2)
C1 N1 B1 N5 -133.0(2)
C2 S2 C1 S1 177.73(14)
C2 S2 C1 N1 -0.64(16)
C4 S4 C5 N4 1.05(19)
C4 S4 C5 C6 -178.8(2)
C4 N3 N4 Na1 177.33(15)
C4 N3 N4 C5 -2.7(3)
C4 N3 B1 N1 -108.3(2)
C4 N3 B1 N5 132.8(2)
C5 S4 C4 S3 176.05(15)
C5 S4 C4 N3 -2.46(17)
C7 S5 C8 N6 0.6(2)
C7 S5 C8 C9 -179.5(3)
C7 N5 N6 Na1 -119.05(18)
C7 N5 N6 C8 1.3(3)
C7 N5 B1 N1 71.7(3)
C7 N5 B1 N3 -168.5(2)
C8 S5 C7 S6 -179.24(19)
C8 S5 C7 N5 0.19(19)
B1 N1 N2 Na1 20.2(2)
B1 N1 N2 C2 -175.84(19)
B1 N1 C1 S1 -2.1(3)
B1 N1 C1 S2 176.13(16)
B1 N3 N4 Na1 1.2(3)
B1 N3 N4 C5 -178.82(19)
B1 N3 C4 S3 1.0(3)
B1 N3 C4 S4 179.38(16)
B1 N5 N6 Na1 62.8(2)
B1 N5 N6 C8 -176.9(2)
B1 N5 C7 S5 177.32(16)
B1 N5 C7 S6 -3.3(3)
